data_9000749
loop_
_publ_author_name
'Wenk, H. R.'
'Joswig, W.'
'Tagai, T.'
'Korekawa, M.'
'Smith, B. K.'

_publ_section_title
;
 The average structure of An 62-66 labradorite
 Sissone x-ray
 feldspar
;
_journal_name_full 'American Mineralogist'
_journal_page_first 81
_journal_page_last 95
_journal_volume 65
_journal_year 1980
_chemical_formula_sum 'Al0.83 Ca0.34 Na0.15 O4 Si1.17'
_chemical_name_mineral Labradorite
_space_group_IT_number 2
_symmetry_space_group_name_Hall '-P 1 (1/2*x+1/2*y,1/2*x-1/2*y,-z)'
_symmetry_space_group_name_H-M 'C -1'
_cell_angle_alpha 93.49
_cell_angle_beta 116.13
_cell_angle_gamma 90.4
_cell_formula_units_Z 8
_cell_length_a 8.152
_cell_length_b 12.834
_cell_length_c 7.079
_cell_volume 663.225
_exptl_crystal_density_diffrn 2.731
_cod_original_formula_sum 'Ca.34 Na.15 (Si1.17 Al.83) O4'
_cod_database_code 9000749

loop_
_symmetry_equiv_pos_as_xyz
x,y,z
1/2+x,1/2+y,z
-x,-y,-z
1/2-x,1/2-y,-z

loop_
_atom_site_aniso_label
_atom_site_aniso_U_11
_atom_site_aniso_U_22
_atom_site_aniso_U_33
_atom_site_aniso_U_12
_atom_site_aniso_U_13
_atom_site_aniso_U_23
Ca1 0.01165 0.06558 0.02301 -0.01138 0.01057 -0.02549
Na1 0.01165 0.06558 0.02301 -0.01138 0.01057 -0.02549
Ca2 0.00948 0.02217 0.01425 0.00493 0.00305 -0.00452
Na2 0.00948 0.02217 0.01425 0.00493 0.00305 -0.00452
Si1 0.01409 0.02067 0.00814 -0.00185 0.00446 0.00267
Al1 0.01409 0.02067 0.00814 -0.00185 0.00446 0.00267
Si2 0.01409 0.01959 0.00713 0.00598 0.00432 0.00132
Al2 0.01409 0.01959 0.00713 0.00598 0.00432 0.00132
Si3 0.00650 0.01021 0.00489 0.00261 0.00164 -0.00041
Al3 0.00650 0.01021 0.00489 0.00261 0.00164 -0.00041
Si4 0.01057 0.01586 0.00937 0.00161 0.00319 0.00391
Al4 0.01057 0.01586 0.00937 0.00161 0.00319 0.00802
Oa1 0.03550 0.03387 0.01018 0.00332 0.01315 0.00206
Oa2 0.01843 0.02283 0.01283 0.00095 0.00587 0.00247
Obo 0.02412 0.02989 0.02911 -0.00332 0.01362 -0.00082
Obm 0.02358 0.03238 0.04764 0.00379 0.01527 -0.00411
Oco 0.02059 0.03736 0.02077 -0.00190 0.00799 0.00658
Ocm 0.02276 0.03346 0.01425 0.00901 0.00094 -0.00576
Odo 0.02412 0.02723 0.01222 0.00000 0.00094 0.00041
Odm 0.02574 0.03404 0.01832 0.00711 -0.00094 -0.00288

loop_
_atom_site_label
_atom_site_fract_x
_atom_site_fract_y
_atom_site_fract_z
_atom_site_occupancy
_atom_site_type_symbol
_atom_site_attached_hydrogens
Ca1 0.26650 0.98350 0.16920 0.34000 Ca 0
Na1 0.26650 0.98350 0.16920 0.15000 Na 0
Ca2 0.27010 0.03040 0.09560 0.34000 Ca 0
Na2 0.27010 0.03040 0.09560 0.15000 Na 0
Si1 0.00546 0.16279 0.21484 0.58500 Si 0
Al1 0.00546 0.16279 0.21484 0.41500 Al 0
Si2 0.00267 0.81695 0.23107 0.58500 Si 0
Al2 0.00267 0.81695 0.23107 0.41500 Al 0
Si3 0.68370 0.10883 0.31609 0.58500 Si 0
Al3 0.68370 0.10883 0.31609 0.41500 Al 0
Si4 0.68035 0.87876 0.35693 0.58500 Si 0
Al4 0.68035 0.87876 0.35693 0.41500 Al 0
Oa1 0.00120 0.12740 0.97830 1.00000 O 0
Oa2 0.57770 0.99180 0.27650 1.00000 O 0
Obo 0.81000 0.10310 0.18510 1.00000 O 0
Obm 0.81400 0.85390 0.24100 1.00000 O 0
Oco 0.01410 0.28930 0.28210 1.00000 O 0
Ocm 0.01100 0.68640 0.21080 1.00000 O 0
Odo 0.19670 0.10640 0.37980 1.00000 O 0
Odm 0.19030 0.86620 0.43150 1.00000 O 0

loop_
_cod_changelog_entry_id
_cod_changelog_entry_author
_cod_changelog_entry_date
_cod_changelog_entry_text
1
;cod-tools version 3.8.0
Id: cif_guess_AMCSD_atom_types 9581 2023-05-17 12:35:41Z saulius
;
2023-05-18T11:36:30+03:00
;Derived atom types and hydrogen counts
from atom names that follow the AMCSD naming convention
(Wat == water, O-H == hydroxyl).
;

loop_
_cod_related_entry_id
_cod_related_entry_database
_cod_related_entry_code
1 AMCSD 0019667
2 AMCSD 0000762

loop_
_[local]_alternative_name_id
_[local]_alternative_name_type
_[local]_alternative_name_source
_[local]_alternative_name_source_id
_[local]_alternative_name_value
1 mineral AMCSD 0019667 "Anorthite"
2 mineral AMCSD 0000762 "Labradorite"

_database_code_amcsd 0019667
